data_7114888
loop_
_publ_author_name
'Nichols, Peter J.'
'Raston, Colin L.'
'Steed, Jonathan W.'

_publ_section_title
;
 Engineering of porous \p-stacked solids using mechanochemistry
;
_journal_issue 12
_journal_name_full 'Chemical Communications'
_journal_page_first 1062
_journal_paper_doi 10.1039/b103411c
_journal_year 2001
_chemical_formula_sum 'C100 H140 N12 Ni2 O50 S4'
_chemical_formula_weight 2555.90
_chemical_name_systematic
; 
 ? 
;
_space_group_IT_number 2
_symmetry_cell_setting triclinic
_symmetry_space_group_name_Hall '-P 1'
_symmetry_space_group_name_H-M 'P -1'
_atom_sites_solution_hydrogens geom
_atom_sites_solution_primary direct
_atom_sites_solution_secondary difmap
_audit_creation_method SHELXL-97
_cell_angle_alpha 104.84(3)
_cell_angle_beta 104.54(3)
_cell_angle_gamma 98.56(3)
_cell_formula_units_Z 2
_cell_length_a 16.306(3)
_cell_length_b 18.802(4)
_cell_length_c 23.787(5)
_cell_measurement_temperature 123(2)
_cell_volume 6644(3)
_computing_cell_refinement DENZO-SMN
_computing_data_collection 'Nonius Collect'
_computing_data_reduction DENZO-SMN
_computing_molecular_graphics 'XSeed (Barbour, 1999)'
_computing_structure_refinement 'SHELXL-97 (Sheldrick, 1997)'
_computing_structure_solution 'SHELXS-97 (Sheldrick, 1990)'
_diffrn_ambient_temperature 123(2)
_diffrn_measured_fraction_theta_full 0.984
_diffrn_measured_fraction_theta_max 0.984
_diffrn_measurement_device_type KappaCCD
_diffrn_radiation_monochromator graphite
_diffrn_radiation_source 'fine-focus sealed tube'
_diffrn_radiation_type MoK\a
_diffrn_radiation_wavelength 0.71073
_diffrn_reflns_av_R_equivalents 0.0000
_diffrn_reflns_av_sigmaI/netI 0.1696
_diffrn_reflns_limit_h_max 21
_diffrn_reflns_limit_h_min 0
_diffrn_reflns_limit_k_max 24
_diffrn_reflns_limit_k_min -25
_diffrn_reflns_limit_l_max 30
_diffrn_reflns_limit_l_min -31
_diffrn_reflns_number 32533
_diffrn_reflns_theta_full 28.31
_diffrn_reflns_theta_max 28.31
_diffrn_reflns_theta_min 1.86
_diffrn_standards_decay_% 0
_exptl_absorpt_coefficient_mu 0.432
_exptl_absorpt_correction_T_max 0.9580
_exptl_absorpt_correction_T_min 0.9185
_exptl_absorpt_correction_type Scalepack
_exptl_crystal_colour orange-red
_exptl_crystal_density_diffrn 1.278
_exptl_crystal_density_method 'not measured'
_exptl_crystal_description block
_exptl_crystal_F_000 2688
_exptl_crystal_size_max 0.20
_exptl_crystal_size_mid 0.15
_exptl_crystal_size_min 0.10
_refine_diff_density_max 1.475
_refine_diff_density_min -0.607
_refine_diff_density_rms 0.146
_refine_ls_extinction_method none
_refine_ls_goodness_of_fit_ref 1.231
_refine_ls_hydrogen_treatment mixed
_refine_ls_matrix_type full
_refine_ls_number_parameters 1423
_refine_ls_number_reflns 32533
_refine_ls_number_restraints 0
_refine_ls_restrained_S_all 1.231
_refine_ls_R_factor_all 0.2674
_refine_ls_R_factor_gt 0.1322
_refine_ls_shift/su_max 0.012
_refine_ls_shift/su_mean 0.001
_refine_ls_structure_factor_coef Fsqd
_refine_ls_weighting_details 'calc w=1/[\s^2^(Fo^2^)+(0.2000P)^2^+0.0000P] where P=(Fo^2^+2Fc^2^)/3'
_refine_ls_weighting_scheme calc
_refine_ls_wR_factor_gt 0.3518
_refine_ls_wR_factor_ref 0.4148
_reflns_number_gt 13978
_reflns_number_total 117913
_reflns_threshold_expression >2sigma(I)
_cod_data_source_file b103411c.txt
_cod_data_source_block pn20610
_cod_original_cell_volume 6644(2)
_cod_original_sg_symbol_H-M P-1
_cod_database_code 7114888

loop_
_symmetry_equiv_pos_as_xyz
'x, y, z'
'-x, -y, -z'

loop_
_atom_site_label
_atom_site_type_symbol
_atom_site_fract_x
_atom_site_fract_y
_atom_site_fract_z
_atom_site_U_iso_or_equiv
_atom_site_adp_type
_atom_site_occupancy
_atom_site_symmetry_multiplicity
_atom_site_calc_flag
_atom_site_refinement_flags
_atom_site_disorder_assembly
_atom_site_disorder_group
Ni1 Ni -0.00752(7) 0.26986(5) 0.04956(4) 0.0454(3) Uani 1 1 d . . .
S1 S -0.04396(17) 0.12205(12) 0.23712(11) 0.0697(7) Uani 1 1 d . . .
O1 O -0.1022(9) 0.1640(4) 0.2142(3) 0.160(5) Uani 1 1 d . . .
N1 N -0.0509(4) 0.3315(3) 0.1161(3) 0.0456(15) Uani 1 1 d . . .
C1 C -0.1164(7) 0.3627(5) 0.1110(4) 0.070(3) Uani 1 1 d . . .
H1 H -0.1482 0.3612 0.0711 0.084 Uiso 1 1 calc R . .
Ni2 Ni -0.23355(5) 0.11447(4) 0.48807(4) 0.0362(3) Uani 1 1 d . . .
S2 S 0.42051(14) 0.18233(13) 0.28408(11) 0.0619(6) Uani 1 1 d . . .
O2 O -0.0830(5) 0.0498(4) 0.2339(3) 0.102(2) Uani 1 1 d . . .
N2 N 0.0865(5) 0.2688(3) 0.1278(3) 0.0539(17) Uani 1 1 d . . .
C2 C -0.1450(8) 0.3992(5) 0.1605(5) 0.087(3) Uani 1 1 d . . .
H2 H -0.1952 0.4197 0.1545 0.104 Uiso 1 1 calc R . .
S3 S 0.21376(13) 0.51867(11) 0.24877(8) 0.0485(5) Uani 1 1 d . . .
O3 O 0.0224(6) 0.1193(6) 0.2065(4) 0.168(5) Uani 1 1 d . . .
N3 N -0.0891(5) 0.1695(3) 0.0443(3) 0.0548(17) Uani 1 1 d . . .
C3 C -0.0963(9) 0.4026(5) 0.2163(5) 0.087(4) Uani 1 1 d . . .
H3 H -0.1113 0.4281 0.2510 0.105 Uiso 1 1 calc R . .
S4 S -0.19663(12) 0.50040(12) 0.36066(8) 0.0508(5) Uani 1 1 d . . .
O4 O 0.3447(4) 0.1364(4) 0.2344(3) 0.0802(19) Uani 1 1 d . . .
N4 N 0.0347(5) 0.1916(4) -0.0109(3) 0.0597(19) Uani 1 1 d . . .
C4 C -0.0242(7) 0.3699(5) 0.2250(4) 0.073(3) Uani 1 1 d . . .
O5 O 0.4709(4) 0.1376(3) 0.3140(3) 0.0675(16) Uani 1 1 d . . .
N5 N -0.0976(5) 0.2844(3) -0.0247(3) 0.0520(17) Uani 1 1 d . . .
C5 C 0.0267(10) 0.3718(6) 0.2841(5) 0.099(5) Uani 1 1 d . . .
H5 H 0.0112 0.3946 0.3193 0.119 Uiso 1 1 calc R . .
O6 O 0.4740(4) 0.2349(4) 0.2658(3) 0.085(2) Uani 1 1 d . . .
N6 N 0.0646(5) 0.3644(3) 0.0386(3) 0.0451(15) Uani 1 1 d . . .
C6 C 0.0957(9) 0.3416(6) 0.2896(4) 0.095(4) Uani 1 1 d . . .
H6 H 0.1296 0.3445 0.3293 0.114 Uiso 1 1 calc R . .
O7 O 0.2477(5) 0.4606(4) 0.2161(2) 0.083(2) Uani 1 1 d . . .
N7 N -0.1622(3) 0.0460(3) 0.4466(2) 0.0364(13) Uani 1 1 d . . .
C7 C 0.1216(8) 0.3043(4) 0.2375(3) 0.073(3) Uani 1 1 d . . .
O8 O 0.2582(5) 0.5947(3) 0.2540(3) 0.086(2) Uani 1 1 d . . .
N8 N -0.1079(3) 0.1768(3) 0.5364(2) 0.0372(13) Uani 1 1 d . . .
C8 C 0.1944(8) 0.2714(6) 0.2387(5) 0.091(4) Uani 1 1 d . . .
H8 H 0.2316 0.2718 0.2767 0.109 Uiso 1 1 calc R . .
O9 O 0.1191(3) 0.5049(3) 0.2247(2) 0.0575(14) Uani 1 1 d . . .
N9 N -0.2537(3) 0.1651(3) 0.4192(3) 0.0427(14) Uani 1 1 d . . .
C9 C 0.2106(7) 0.2409(5) 0.1889(5) 0.082(3) Uani 1 1 d . . .
H9 H 0.2593 0.2186 0.1905 0.098 Uiso 1 1 calc R . .
O10 O -0.2246(4) 0.4605(4) 0.2969(2) 0.085(2) Uani 1 1 d . . .
N10 N -0.2919(4) 0.1999(3) 0.5245(3) 0.0481(16) Uani 1 1 d . . .
C10 C 0.1577(6) 0.2402(4) 0.1324(4) 0.065(2) Uani 1 1 d . . .
H10 H 0.1724 0.2190 0.0965 0.078 Uiso 1 1 calc R . .
O11 O -0.1769(3) 0.5830(3) 0.3760(3) 0.0703(17) Uani 1 1 d . . .
N11 N -0.2415(4) 0.0627(3) 0.5553(2) 0.0394(14) Uani 1 1 d . . .
C11 C 0.0691(6) 0.3033(4) 0.1801(3) 0.051(2) Uani 1 1 d . . .
O12 O -0.2577(3) 0.4734(3) 0.3913(2) 0.0557(14) Uani 1 1 d . . .
N12 N -0.3532(3) 0.0348(3) 0.4445(3) 0.0367(13) Uani 1 1 d . . .
C12 C -0.0035(6) 0.3365(4) 0.1743(3) 0.050(2) Uani 1 1 d . . .
O13 O 0.1330(3) 0.2925(2) 0.4962(2) 0.0418(11) Uani 1 1 d . . .
C13 C -0.1446(7) 0.1586(5) 0.0739(4) 0.066(2) Uani 1 1 d . . .
H13 H -0.1497 0.2003 0.1042 0.079 Uiso 1 1 calc R . .
O14 O 0.2882(3) 0.3511(3) 0.4733(2) 0.0538(14) Uani 1 1 d . . .
C14 C -0.1972(8) 0.0868(5) 0.0623(4) 0.085(3) Uani 1 1 d . . .
H14 H -0.2375 0.0808 0.0844 0.102 Uiso 1 1 calc R . .
O15 O 0.2997(3) 0.5003(3) 0.50065(19) 0.0427(11) Uani 1 1 d . . .
C15 C -0.1905(9) 0.0261(5) 0.0198(5) 0.099(4) Uani 1 1 d . . .
H15 H -0.2257 -0.0225 0.0121 0.118 Uiso 1 1 calc R . .
O16 O 0.1292(3) 0.4285(2) 0.48053(18) 0.0317(10) Uani 1 1 d . . .
C16 C -0.1320(8) 0.0357(4) -0.0122(4) 0.076(3) Uani 1 1 d . . .
C17 C -0.1150(10) -0.0239(5) -0.0570(5) 0.096(4) Uani 1 1 d . . .
H17 H -0.1491 -0.0736 -0.0673 0.115 Uiso 1 1 calc R . .
O18 O -0.5601(8) -0.3737(7) 0.2770(6) 0.074(3) Uiso 0.50 1 d P . .
C18 C -0.0570(10) -0.0136(5) -0.0834(5) 0.098(4) Uani 1 1 d . . .
H18 H -0.0505 -0.0553 -0.1131 0.118 Uiso 1 1 calc R . .
O19 O -0.5308(8) -0.4588(7) 0.1665(6) 0.073(3) Uiso 0.50 1 d P . .
C19 C -0.0019(8) 0.0585(5) -0.0696(4) 0.077(3) Uani 1 1 d . . .
O20 O -0.4561(6) -0.3893(5) 0.3974(4) 0.120(3) Uiso 1 1 d . . .
C20 C 0.0654(8) 0.0737(6) -0.0953(4) 0.084(3) Uani 1 1 d . . .
H20 H 0.0766 0.0340 -0.1241 0.101 Uiso 1 1 calc R . .
O21 O -0.2808(4) -0.3175(3) 0.4117(3) 0.0771(17) Uiso 1 1 d . . .
C21 C 0.1139(8) 0.1449(6) -0.0787(4) 0.087(3) Uani 1 1 d . . .
H21 H 0.1592 0.1551 -0.0960 0.104 Uiso 1 1 calc R . .
O22 O -0.3271(10) -0.1882(9) 0.3906(8) 0.110(5) Uiso 0.50 1 d P . .
C22 C 0.0971(6) 0.2049(5) -0.0352(4) 0.066(2) Uani 1 1 d . . .
H22 H 0.1314 0.2548 -0.0238 0.079 Uiso 1 1 calc R . .
O23 O -0.3789(10) -0.1620(9) 0.2900(7) 0.101(5) Uiso 0.50 1 d P . .
C23 C -0.0163(7) 0.1208(4) -0.0275(3) 0.064(3) Uani 1 1 d . . .
O24 O -0.4691(5) 0.0363(4) 0.2354(3) 0.093(2) Uiso 1 1 d . . .
C24 C -0.0812(6) 0.1080(4) 0.0017(3) 0.059(2) Uani 1 1 d . . .
O25 O -0.4712(9) -0.0299(8) 0.0504(6) 0.085(4) Uiso 0.50 1 d P A 2
C25 C -0.1779(6) 0.2459(5) -0.0559(4) 0.065(2) Uani 1 1 d . . .
H25 H -0.2031 0.2070 -0.0424 0.078 Uiso 1 1 calc R . .
O26 O -0.4338(7) 0.0992(7) 0.1481(5) 0.069(3) Uiso 0.50 1 d P . .
C26 C -0.2277(7) 0.2591(6) -0.1075(4) 0.078(3) Uani 1 1 d . . .
H26 H -0.2856 0.2305 -0.1280 0.094 Uiso 1 1 calc R . .
O27 O -0.3367(5) -0.0966(5) 0.0647(4) 0.115(3) Uiso 1 1 d . . .
C27 C -0.1925(9) 0.3127(7) -0.1273(4) 0.089(4) Uani 1 1 d . . .
H27 H -0.2258 0.3214 -0.1628 0.107 Uiso 1 1 calc R . .
O28 O -0.2386(5) -0.0545(4) 0.1823(4) 0.103(2) Uiso 1 1 d . . .
C28 C -0.1067(7) 0.3572(5) -0.0968(4) 0.065(3) Uani 1 1 d . . .
O29 O -0.3343(4) -0.0331(4) 0.2639(3) 0.0846(19) Uiso 1 1 d . . .
C29 C -0.0672(9) 0.4135(6) -0.1156(5) 0.080(3) Uani 1 1 d . . .
H29 H -0.0978 0.4239 -0.1511 0.096 Uiso 1 1 calc R . .
O30 O -0.0046(6) -0.0742(5) 0.2513(4) 0.132(3) Uiso 1 1 d . . .
C30 C 0.0123(10) 0.4525(6) -0.0845(5) 0.082(4) Uani 1 1 d . . .
H30 H 0.0380 0.4907 -0.0984 0.099 Uiso 1 1 calc R . .
O31 O -0.0198(10) -0.1687(9) 0.2990(7) 0.100(4) Uiso 0.50 1 d P . .
C31 C 0.0624(7) 0.4396(5) -0.0298(4) 0.063(2) Uani 1 1 d . . .
C32 C 0.1477(8) 0.4801(5) 0.0064(5) 0.082(3) Uani 1 1 d . . .
H32 H 0.1769 0.5195 -0.0047 0.099 Uiso 1 1 calc R . .
C33 C 0.1890(7) 0.4628(5) 0.0580(5) 0.074(3) Uani 1 1 d . . .
H33 H 0.2461 0.4898 0.0829 0.089 Uiso 1 1 calc R . .
O34 O 0.1788(5) 0.0563(4) 0.2324(3) 0.100(2) Uiso 1 1 d . . .
C34 C 0.1427(7) 0.4029(4) 0.0723(4) 0.064(2) Uani 1 1 d . . .
H34 H 0.1696 0.3905 0.1077 0.077 Uiso 1 1 calc R . .
O35 O -0.2620(9) 0.2098(8) 0.1735(7) 0.090(4) Uiso 0.50 1 d P B 2
C35 C 0.0250(7) 0.3815(4) -0.0110(3) 0.056(2) Uani 1 1 d . . .
O36 O -0.3213(9) 0.3349(8) 0.2226(7) 0.094(4) Uiso 0.50 1 d P C 1
C36 C -0.0628(6) 0.3385(4) -0.0453(3) 0.055(2) Uani 1 1 d . . .
O37 O -0.1786(8) 0.0813(7) -0.1639(6) 0.068(3) Uiso 0.50 1 d P D 1
C37 C -0.1909(5) -0.0172(4) 0.3986(3) 0.0432(17) Uani 1 1 d . . .
H37 H -0.2515 -0.0396 0.3837 0.052 Uiso 1 1 calc R . .
O38 O -0.4365(5) 0.4701(4) 0.3539(3) 0.092(2) Uiso 1 1 d . . .
C38 C -0.1364(5) -0.0509(4) 0.3701(3) 0.0494(19) Uani 1 1 d . . .
H38 H -0.1599 -0.0946 0.3354 0.059 Uiso 1 1 calc R . .
O39 O -0.5076(5) 0.3660(4) 0.2384(3) 0.100(2) Uiso 1 1 d . . .
C39 C -0.0486(5) -0.0216(4) 0.3919(3) 0.0480(19) Uani 1 1 d . . .
H39 H -0.0105 -0.0441 0.3725 0.058 Uiso 1 1 calc R . .
O40 O -0.3273(13) 0.0874(11) -0.2350(9) 0.136(6) Uiso 0.50 1 d P E 1
C40 C -0.0161(4) 0.0422(4) 0.4434(3) 0.0392(16) Uani 1 1 d . . .
O41 O -0.2989(8) 0.3758(7) 0.0052(6) 0.076(3) Uiso 0.50 1 d P . .
O53 O -0.0591(6) 0.1832(5) -0.1790(4) 0.132(3) Uiso 1 1 d . . .
C41 C 0.0750(5) 0.0748(4) 0.4715(4) 0.0461(19) Uani 1 1 d . . .
H41 H 0.1158 0.0532 0.4546 0.055 Uiso 1 1 calc R . .
O42 O -0.2422(9) 0.6110(8) 0.2582(6) 0.087(4) Uiso 0.50 1 d P F 1
C42 C 0.1038(5) 0.1366(4) 0.5222(4) 0.0489(19) Uani 1 1 d . . .
H42 H 0.1646 0.1551 0.5418 0.059 Uiso 1 1 calc R . .
O43 O -0.1379(10) 0.5966(9) 0.1853(8) 0.105(5) Uiso 0.50 1 d P G 1
C43 C 0.0444(4) 0.1740(4) 0.5464(3) 0.0409(17) Uani 1 1 d . . .
O44 O 0.0217(5) 0.6063(5) 0.2587(4) 0.111(2) Uiso 1 1 d . . .
C44 C 0.0695(5) 0.2401(4) 0.5961(3) 0.0498(19) Uani 1 1 d . . .
H44 H 0.1293 0.2627 0.6167 0.060 Uiso 1 1 calc R . .
O45 O -0.1192(9) 0.2456(8) -0.2702(7) 0.095(4) Uiso 0.50 1 d P H 1
C45 C 0.0077(5) 0.2711(4) 0.6142(4) 0.052(2) Uani 1 1 d . . .
H45 H 0.0242 0.3154 0.6483 0.063 Uiso 1 1 calc R . .
O46 O 0.1163(7) 0.2908(6) -0.1346(5) 0.068(3) Uiso 0.50 1 d P . .
C46 C -0.0807(5) 0.2392(4) 0.5834(3) 0.0467(18) Uani 1 1 d . . .
H46 H -0.1227 0.2633 0.5968 0.056 Uiso 1 1 calc R . .
O47 O 0.1742(10) 0.1781(8) -0.2152(7) 0.097(4) Uiso 0.50 1 d P I 2
C47 C -0.0461(4) 0.1441(4) 0.5175(3) 0.0353(15) Uani 1 1 d . . .
O48 O 0.2775(12) 0.3441(10) -0.0544(9) 0.129(6) Uiso 0.50 1 d P . .
C48 C -0.0755(4) 0.0758(4) 0.4676(3) 0.0337(15) Uani 1 1 d . . .
O49 O 0.3043(8) 0.3130(7) 0.0535(6) 0.075(3) Uiso 0.50 1 d P . .
C49 C -0.2351(5) 0.1459(4) 0.3661(4) 0.0516(19) Uani 1 1 d . . .
H49 H -0.2018 0.1089 0.3596 0.062 Uiso 1 1 calc R . .
O50 O 0.3665(4) 0.4127(4) 0.1661(3) 0.0819(18) Uiso 1 1 d . . .
C50 C -0.2633(5) 0.1790(5) 0.3197(4) 0.065(2) Uani 1 1 d . . .
H50 H -0.2517 0.1629 0.2818 0.078 Uiso 1 1 calc R . .
O51 O 0.2981(6) 0.1669(5) 0.0440(4) 0.123(3) Uiso 1 1 d . . .
C51 C -0.3076(5) 0.2347(5) 0.3306(5) 0.067(3) Uani 1 1 d . . .
H51 H -0.3253 0.2591 0.3008 0.081 Uiso 1 1 calc R . .
O52 O 0.3671(8) 0.0957(7) 0.1240(6) 0.076(3) Uiso 0.50 1 d P . .
C52 C -0.3266(5) 0.2554(4) 0.3850(5) 0.064(3) Uani 1 1 d . . .
C53 C -0.3737(7) 0.3140(5) 0.4011(7) 0.095(4) Uani 1 1 d . . .
H53 H -0.3908 0.3409 0.3730 0.114 Uiso 1 1 calc R . .
C54 C -0.3935(6) 0.3311(5) 0.4512(7) 0.096(5) Uani 1 1 d . . .
H54 H -0.4262 0.3685 0.4581 0.115 Uiso 1 1 calc R . .
C55 C -0.3663(5) 0.2937(4) 0.4985(6) 0.078(3) Uani 1 1 d . . .
C56 C -0.3833(6) 0.3111(5) 0.5536(7) 0.086(4) Uani 1 1 d . . .
H56 H -0.4173 0.3468 0.5628 0.103 Uiso 1 1 calc R . .
C57 C -0.3509(6) 0.2764(5) 0.5940(6) 0.085(4) Uani 1 1 d . . .
H57 H -0.3574 0.2907 0.6337 0.102 Uiso 1 1 calc R . .
C58 C -0.3068(5) 0.2182(4) 0.5774(4) 0.060(2) Uani 1 1 d . . .
H58 H -0.2876 0.1918 0.6055 0.073 Uiso 1 1 calc R . .
C59 C -0.3183(4) 0.2371(4) 0.4846(4) 0.051(2) Uani 1 1 d . . .
C60 C -0.3001(4) 0.2192(4) 0.4282(4) 0.048(2) Uani 1 1 d . . .
C61 C -0.1873(5) 0.0809(4) 0.6122(4) 0.054(2) Uani 1 1 d . . .
H61 H -0.1337 0.1166 0.6232 0.064 Uiso 1 1 calc R . .
C62 C -0.2065(6) 0.0492(4) 0.6562(4) 0.055(2) Uani 1 1 d . . .
H62 H -0.1668 0.0632 0.6961 0.066 Uiso 1 1 calc R . .
C63 C -0.2834(5) -0.0021(4) 0.6403(4) 0.052(2) Uani 1 1 d . . .
H63 H -0.2984 -0.0229 0.6697 0.062 Uiso 1 1 calc R . .
C64 C -0.3398(5) -0.0241(4) 0.5812(3) 0.0456(18) Uani 1 1 d . . .
C65 C -0.4206(5) -0.0829(4) 0.5595(4) 0.057(2) Uani 1 1 d . . .
H65 H -0.4375 -0.1071 0.5866 0.068 Uiso 1 1 calc R . .
C66 C -0.4706(5) -0.1025(4) 0.5013(4) 0.0499(19) Uani 1 1 d . . .
H66 H -0.5202 -0.1434 0.4870 0.060 Uiso 1 1 calc R . .
C67 C -0.4512(4) -0.0632(4) 0.4600(3) 0.0432(18) Uani 1 1 d . . .
C68 C -0.5048(5) -0.0777(4) 0.4005(4) 0.051(2) Uani 1 1 d . . .
H68 H -0.5565 -0.1165 0.3850 0.061 Uiso 1 1 calc R . .
C69 C -0.4838(5) -0.0369(4) 0.3649(4) 0.0512(19) Uani 1 1 d . . .
H69 H -0.5208 -0.0459 0.3248 0.061 Uiso 1 1 calc R . .
C70 C -0.4049(5) 0.0200(4) 0.3889(3) 0.0455(18) Uani 1 1 d . . .
H70 H -0.3892 0.0482 0.3637 0.055 Uiso 1 1 calc R . .
C71 C -0.3738(4) -0.0055(4) 0.4802(3) 0.0370(16) Uani 1 1 d . . .
C72 C -0.3156(4) 0.0116(3) 0.5400(3) 0.0362(16) Uani 1 1 d . . .
C73 C 0.0117(5) 0.1723(4) 0.3145(4) 0.051(2) Uani 1 1 d . . .
C74 C 0.0923(5) 0.1649(4) 0.3430(4) 0.049(2) Uani 1 1 d . . .
H74 H 0.1190 0.1311 0.3205 0.059 Uiso 1 1 calc R . .
C75 C 0.1363(5) 0.2045(4) 0.4030(4) 0.0455(18) Uani 1 1 d . . .
C76 C 0.0953(5) 0.2522(3) 0.4353(3) 0.0398(17) Uani 1 1 d . . .
C77 C 0.0112(4) 0.2594(3) 0.4082(3) 0.0331(15) Uani 1 1 d . . .
C78 C -0.0296(5) 0.2215(4) 0.3489(3) 0.0438(17) Uani 1 1 d . . .
H78 H -0.0857 0.2274 0.3299 0.053 Uiso 1 1 calc R . .
C79 C 0.2287(5) 0.1963(4) 0.4305(4) 0.052(2) Uani 1 1 d . . .
H79A H 0.2459 0.2171 0.4755 0.063 Uiso 1 1 calc R . .
H79B H 0.2301 0.1421 0.4199 0.063 Uiso 1 1 calc R . .
C80 C 0.2915(5) 0.2371(4) 0.4070(4) 0.0497(19) Uani 1 1 d . . .
C81 C 0.3233(5) 0.1988(4) 0.3629(4) 0.054(2) Uani 1 1 d . . .
H81 H 0.3068 0.1451 0.3483 0.064 Uiso 1 1 calc R . .
C82 C 0.3809(5) 0.2378(4) 0.3385(4) 0.053(2) Uani 1 1 d . . .
C83 C 0.4054(5) 0.3159(4) 0.3599(3) 0.0479(18) Uani 1 1 d . . .
H83 H 0.4430 0.3424 0.3436 0.057 Uiso 1 1 calc R . .
C84 C 0.3749(4) 0.3559(4) 0.4054(3) 0.0424(17) Uani 1 1 d . . .
C85 C 0.3187(5) 0.3158(4) 0.4280(3) 0.0443(18) Uani 1 1 d . . .
C86 C 0.3991(4) 0.4414(4) 0.4284(3) 0.0424(17) Uani 1 1 d . . .
H86A H 0.4173 0.4578 0.4735 0.051 Uiso 1 1 calc R . .
H86B H 0.4498 0.4593 0.4157 0.051 Uiso 1 1 calc R . .
C87 C 0.3269(4) 0.4785(4) 0.4057(3) 0.0376(16) Uani 1 1 d . . .
C88 C 0.3064(4) 0.4829(4) 0.3471(3) 0.0398(17) Uani 1 1 d . . .
H88 H 0.3400 0.4643 0.3217 0.048 Uiso 1 1 calc R . .
C89 C 0.2387(4) 0.5133(3) 0.3241(3) 0.0361(16) Uani 1 1 d . . .
C90 C 0.1874(4) 0.5406(3) 0.3603(3) 0.0367(16) Uani 1 1 d . . .
H90 H 0.1408 0.5619 0.3444 0.044 Uiso 1 1 calc R . .
C91 C 0.2054(4) 0.5362(3) 0.4205(3) 0.0366(16) Uani 1 1 d . . .
C92 C 0.2755(4) 0.5057(3) 0.4417(3) 0.0320(15) Uani 1 1 d . . .
C93 C 0.1471(4) 0.5645(3) 0.4577(3) 0.0362(16) Uani 1 1 d . . .
H93A H 0.1763 0.5718 0.5013 0.043 Uiso 1 1 calc R . .
H93B H 0.1387 0.6142 0.4535 0.043 Uiso 1 1 calc R . .
C94 C 0.0595(4) 0.5110(3) 0.4383(3) 0.0294(14) Uani 1 1 d . . .
C95 C -0.0180(4) 0.5289(3) 0.4102(3) 0.0351(16) Uani 1 1 d . . .
H95 H -0.0160 0.5763 0.4026 0.042 Uiso 1 1 calc R . .
C96 C -0.0974(4) 0.4781(4) 0.3933(3) 0.0368(16) Uani 1 1 d . . .
C97 C -0.1010(4) 0.4078(4) 0.4028(3) 0.0340(15) Uani 1 1 d . . .
H97 H -0.1553 0.3723 0.3891 0.041 Uiso 1 1 calc R . .
C98 C -0.0267(4) 0.3890(3) 0.4318(3) 0.0297(14) Uani 1 1 d . . .
C99 C 0.0528(4) 0.4419(3) 0.4502(3) 0.0315(15) Uani 1 1 d . . .
C100 C -0.0314(4) 0.3141(3) 0.4454(3) 0.0363(15) Uani 1 1 d . . .
H10A H -0.0932 0.2895 0.4367 0.044 Uiso 1 1 calc R . .
H10B H -0.0023 0.3240 0.4894 0.044 Uiso 1 1 calc R . .
O54 O -0.4365(11) 0.0975(10) -0.1736(8) 0.116(5) Uiso 0.50 1 d P . .
O17 O -0.3302(11) 0.1521(10) -0.2654(8) 0.108(5) Uiso 0.50 1 d P J 2
O32 O -0.3064(10) 0.1874(9) -0.2866(7) 0.094(4) Uiso 0.50 1 d P K 1
O33 O -0.3310(11) 0.2463(10) 0.0549(8) 0.122(6) Uiso 0.50 1 d P . .
O55 O -0.3722(12) 0.3794(10) 0.1970(8) 0.125(6) Uiso 0.50 1 d P L 2
O56 O -0.2237(13) 0.2623(12) -0.2854(10) 0.145(7) Uiso 0.50 1 d P M 2
O57 O -0.5553(12) -0.2287(10) 0.2409(9) 0.128(6) Uiso 0.50 1 d P N 2
O58 O -0.3860(17) 0.1237(15) -0.0365(12) 0.192(10) Uiso 0.50 1 d P . .
O59 O -0.6031(16) -0.3498(14) 0.1160(12) 0.175(9) Uiso 0.50 1 d P . .
O60 O -0.4187(17) 0.0183(15) 0.0375(12) 0.184(9) Uiso 0.50 1 d P O 1
O61 O -0.3188(13) 0.0608(12) -0.1151(10) 0.143(7) Uiso 0.50 1 d P . .
O62 O 0.2409(18) 0.2049(15) -0.1610(13) 0.189(9) Uiso 0.50 1 d P P 1
O64 O 0.2738(18) 0.2442(15) -0.2715(13) 0.194(10) Uiso 0.50 1 d P . .
O65 O -0.3466(15) 0.2369(13) 0.1397(10) 0.160(8) Uiso 0.50 1 d P Q 1
O66 O -0.273(2) 0.5083(17) 0.1002(15) 0.212(11) Uiso 0.50 1 d P R 1
O67 O -0.2233(11) 0.0869(9) -0.1904(8) 0.098(5) Uiso 0.50 1 d P S 2
O68 O -0.5067(17) -0.2417(15) 0.1374(13) 0.193(10) Uiso 0.50 1 d P . .
O69 O -0.1569(16) 0.5834(14) 0.2391(12) 0.174(9) Uiso 0.50 1 d P T 2
O71 O -0.3780(15) 0.5094(13) 0.1596(11) 0.162(8) Uiso 0.50 1 d P . .
O72 O -0.352(2) 0.5067(18) 0.0471(16) 0.229(12) Uiso 0.50 1 d P U 2

loop_
_atom_site_aniso_label
_atom_site_aniso_U_11
_atom_site_aniso_U_22
_atom_site_aniso_U_33
_atom_site_aniso_U_23
_atom_site_aniso_U_13
_atom_site_aniso_U_12
Ni1 0.0886(8) 0.0290(5) 0.0209(5) 0.0076(4) 0.0181(5) 0.0174(5)
S1 0.0871(16) 0.0466(12) 0.0555(14) -0.0142(10) 0.0300(13) -0.0061(12)
O1 0.327(14) 0.070(5) 0.041(4) -0.003(3) -0.006(6) 0.055(7)
N1 0.083(5) 0.026(3) 0.034(3) 0.008(2) 0.031(3) 0.011(3)
C1 0.104(8) 0.050(5) 0.052(5) 0.006(4) 0.028(5) 0.009(5)
Ni2 0.0333(5) 0.0338(5) 0.0415(5) 0.0074(4) 0.0138(4) 0.0108(4)
S2 0.0545(13) 0.0666(14) 0.0701(15) 0.0132(12) 0.0322(12) 0.0211(11)
O2 0.115(6) 0.066(4) 0.089(5) 0.004(4) 0.016(4) -0.024(4)
N2 0.101(5) 0.027(3) 0.030(3) 0.009(3) 0.017(3) 0.007(3)
C2 0.123(9) 0.055(6) 0.084(8) 0.000(5) 0.056(7) 0.023(6)
S3 0.0677(14) 0.0486(11) 0.0300(9) 0.0119(8) 0.0193(9) 0.0079(10)
O3 0.137(7) 0.191(10) 0.090(6) -0.077(6) 0.062(6) -0.058(7)
N3 0.094(5) 0.034(3) 0.025(3) 0.005(3) 0.010(3) 0.005(3)
C3 0.133(10) 0.056(6) 0.060(7) -0.015(5) 0.058(7) -0.011(6)
S4 0.0467(11) 0.0676(13) 0.0367(10) 0.0102(9) 0.0077(9) 0.0282(10)
O4 0.056(4) 0.098(5) 0.067(4) -0.005(3) 0.015(3) 0.019(3)
N4 0.113(6) 0.046(4) 0.026(3) 0.009(3) 0.024(4) 0.032(4)
C4 0.114(8) 0.048(5) 0.046(5) -0.006(4) 0.045(6) -0.020(5)
O5 0.066(4) 0.063(4) 0.084(4) 0.022(3) 0.030(3) 0.036(3)
N5 0.092(5) 0.036(3) 0.027(3) 0.011(3) 0.011(4) 0.020(4)
C5 0.152(12) 0.071(7) 0.040(6) -0.017(5) 0.050(8) -0.056(8)
O6 0.091(5) 0.074(4) 0.102(5) 0.013(4) 0.065(4) 0.018(4)
N6 0.086(5) 0.030(3) 0.025(3) 0.009(3) 0.022(3) 0.019(3)
C6 0.135(11) 0.081(8) 0.023(5) 0.003(5) 0.010(6) -0.069(7)
O7 0.124(5) 0.105(5) 0.037(3) 0.024(3) 0.035(3) 0.059(4)
N7 0.039(3) 0.037(3) 0.036(3) 0.010(3) 0.012(3) 0.018(3)
C7 0.126(9) 0.040(4) 0.024(4) 0.009(3) 0.009(5) -0.045(5)
O8 0.119(5) 0.064(4) 0.054(4) 0.025(3) 0.007(4) -0.025(4)
N8 0.043(3) 0.031(3) 0.037(3) 0.008(2) 0.014(3) 0.007(3)
C8 0.110(9) 0.064(6) 0.064(7) 0.032(6) -0.030(7) -0.011(6)
O9 0.058(3) 0.072(4) 0.039(3) 0.023(3) 0.009(3) 0.006(3)
N9 0.031(3) 0.038(3) 0.052(4) 0.012(3) 0.004(3) 0.006(3)
C9 0.096(8) 0.052(5) 0.076(7) 0.026(5) -0.013(6) 0.009(5)
O10 0.062(4) 0.149(6) 0.039(3) 0.011(4) 0.007(3) 0.050(4)
N10 0.032(3) 0.035(3) 0.070(5) 0.002(3) 0.019(3) 0.005(3)
C10 0.094(7) 0.034(4) 0.058(5) 0.014(4) 0.003(5) 0.019(4)
O11 0.051(3) 0.065(4) 0.113(5) 0.050(4) 0.024(3) 0.027(3)
N11 0.043(3) 0.039(3) 0.034(3) 0.006(3) 0.013(3) 0.009(3)
C11 0.089(6) 0.031(4) 0.021(4) 0.007(3) 0.011(4) -0.012(4)
O12 0.042(3) 0.081(4) 0.048(3) 0.022(3) 0.016(2) 0.018(3)
N12 0.034(3) 0.040(3) 0.036(3) 0.007(3) 0.014(3) 0.008(2)
C12 0.090(6) 0.020(3) 0.033(4) 0.000(3) 0.030(4) -0.012(4)
O13 0.054(3) 0.044(3) 0.030(3) 0.014(2) 0.015(2) 0.011(2)
C13 0.112(7) 0.047(5) 0.037(5) 0.016(4) 0.026(5) 0.005(5)
O14 0.052(3) 0.065(3) 0.068(4) 0.032(3) 0.039(3) 0.028(3)
C14 0.148(10) 0.039(5) 0.061(6) 0.016(4) 0.036(6) -0.007(5)
O15 0.046(3) 0.050(3) 0.022(2) 0.005(2) 0.008(2) -0.005(2)
C15 0.170(12) 0.043(5) 0.061(7) 0.015(5) 0.012(7) 0.000(6)
O16 0.028(2) 0.039(2) 0.022(2) 0.0048(18) 0.0011(18) 0.0054(19)
C16 0.140(9) 0.033(4) 0.040(5) 0.008(4) 0.014(6) 0.008(5)
C17 0.179(13) 0.037(5) 0.051(6) 0.002(4) 0.013(7) 0.021(6)
C18 0.202(14) 0.036(5) 0.051(6) -0.002(4) 0.036(7) 0.042(7)
C19 0.143(9) 0.051(5) 0.031(4) -0.002(4) 0.020(5) 0.044(6)
C20 0.152(10) 0.064(6) 0.040(5) 0.006(4) 0.025(6) 0.058(7)
C21 0.138(9) 0.076(7) 0.052(6) 0.003(5) 0.034(6) 0.060(7)
C22 0.102(7) 0.064(5) 0.041(5) 0.015(4) 0.028(5) 0.039(5)
C23 0.131(8) 0.028(4) 0.026(4) 0.002(3) 0.010(5) 0.028(5)
C24 0.115(7) 0.035(4) 0.022(4) 0.004(3) 0.014(4) 0.021(4)
C25 0.090(7) 0.049(5) 0.044(5) 0.006(4) 0.006(5) 0.021(5)
C26 0.109(8) 0.065(6) 0.046(6) 0.009(5) 0.001(5) 0.030(6)
C27 0.138(10) 0.091(8) 0.030(5) 0.011(5) -0.003(6) 0.063(8)
C28 0.125(8) 0.059(5) 0.028(4) 0.018(4) 0.031(5) 0.050(6)
C29 0.141(10) 0.076(7) 0.051(6) 0.039(5) 0.040(7) 0.054(7)
C30 0.181(12) 0.063(6) 0.060(6) 0.051(5) 0.079(8) 0.069(8)
C31 0.098(7) 0.048(5) 0.059(6) 0.020(4) 0.045(6) 0.026(5)
C32 0.145(11) 0.057(6) 0.090(8) 0.040(6) 0.079(8) 0.051(7)
C33 0.095(7) 0.046(5) 0.087(7) 0.018(5) 0.042(6) 0.016(5)
C34 0.102(7) 0.038(4) 0.063(6) 0.014(4) 0.044(6) 0.019(5)
C35 0.122(8) 0.034(4) 0.036(4) 0.016(3) 0.052(5) 0.030(5)
C36 0.103(7) 0.045(4) 0.028(4) 0.012(4) 0.024(4) 0.038(5)
C37 0.045(4) 0.047(4) 0.034(4) 0.007(3) 0.011(3) 0.010(3)
C38 0.061(5) 0.048(4) 0.040(4) 0.006(3) 0.017(4) 0.024(4)
C39 0.054(5) 0.051(4) 0.055(5) 0.023(4) 0.026(4) 0.033(4)
C40 0.045(4) 0.050(4) 0.041(4) 0.027(3) 0.026(3) 0.022(3)
C41 0.039(4) 0.058(5) 0.066(5) 0.037(4) 0.031(4) 0.027(4)
C42 0.042(4) 0.057(5) 0.061(5) 0.035(4) 0.016(4) 0.021(4)
C43 0.038(4) 0.043(4) 0.049(4) 0.025(3) 0.018(3) 0.003(3)
C44 0.043(4) 0.045(4) 0.048(5) 0.011(4) 0.007(4) -0.012(4)
C45 0.044(5) 0.045(4) 0.056(5) 0.007(4) 0.012(4) -0.004(4)
C46 0.057(5) 0.033(4) 0.048(4) 0.008(3) 0.020(4) 0.007(3)
C47 0.032(4) 0.037(4) 0.040(4) 0.017(3) 0.013(3) 0.007(3)
C48 0.036(4) 0.037(4) 0.036(4) 0.019(3) 0.012(3) 0.016(3)
C49 0.040(4) 0.060(5) 0.058(5) 0.032(4) 0.009(4) 0.008(4)
C50 0.044(5) 0.084(6) 0.064(6) 0.041(5) 0.005(4) -0.010(5)
C51 0.041(5) 0.056(5) 0.097(8) 0.047(5) -0.004(5) -0.009(4)
C52 0.027(4) 0.039(4) 0.110(8) 0.030(5) -0.007(5) -0.001(3)
C53 0.070(7) 0.032(5) 0.142(11) 0.015(6) -0.024(7) 0.005(5)
C54 0.051(6) 0.022(4) 0.171(13) 0.001(6) -0.012(7) 0.012(4)
C55 0.030(4) 0.028(4) 0.139(10) -0.003(5) -0.003(5) 0.002(3)
C56 0.048(5) 0.030(5) 0.148(11) -0.020(6) 0.022(6) 0.011(4)
C57 0.049(5) 0.044(5) 0.134(10) -0.023(6) 0.042(6) -0.004(4)
C58 0.053(5) 0.040(4) 0.076(6) -0.009(4) 0.029(5) 0.003(4)
C59 0.020(3) 0.025(4) 0.091(6) 0.002(4) 0.005(4) 0.005(3)
C60 0.024(4) 0.029(4) 0.077(6) 0.012(4) 0.000(4) -0.001(3)
C61 0.054(5) 0.049(4) 0.049(5) 0.004(4) 0.016(4) 0.006(4)
C62 0.067(6) 0.050(5) 0.048(5) 0.014(4) 0.016(4) 0.018(4)
C63 0.063(5) 0.049(4) 0.049(5) 0.020(4) 0.016(4) 0.021(4)
C64 0.046(4) 0.042(4) 0.053(5) 0.012(4) 0.018(4) 0.019(4)
C65 0.057(5) 0.047(4) 0.070(6) 0.018(4) 0.022(5) 0.014(4)
C66 0.041(4) 0.042(4) 0.065(6) 0.017(4) 0.014(4) 0.005(3)
C67 0.040(4) 0.039(4) 0.049(5) 0.005(3) 0.017(4) 0.013(3)
C68 0.038(4) 0.054(5) 0.059(5) 0.014(4) 0.016(4) 0.007(4)
C69 0.046(5) 0.057(5) 0.045(4) 0.010(4) 0.009(4) 0.012(4)
C70 0.042(4) 0.051(4) 0.037(4) 0.009(3) 0.008(4) 0.006(4)
C71 0.032(4) 0.039(4) 0.046(4) 0.009(3) 0.021(3) 0.015(3)
C72 0.037(4) 0.026(3) 0.043(4) 0.003(3) 0.013(3) 0.012(3)
C73 0.067(5) 0.027(4) 0.058(5) -0.001(3) 0.038(4) -0.005(4)
C74 0.063(5) 0.029(4) 0.065(5) 0.007(4) 0.041(4) 0.015(4)
C75 0.056(5) 0.036(4) 0.062(5) 0.021(4) 0.037(4) 0.016(3)
C76 0.054(4) 0.028(3) 0.046(4) 0.014(3) 0.027(4) 0.010(3)
C77 0.041(4) 0.027(3) 0.035(4) 0.010(3) 0.019(3) 0.004(3)
C78 0.046(4) 0.035(4) 0.047(4) 0.006(3) 0.021(4) 0.001(3)
C79 0.061(5) 0.044(4) 0.066(5) 0.021(4) 0.032(4) 0.021(4)
C80 0.043(4) 0.061(5) 0.057(5) 0.029(4) 0.021(4) 0.022(4)
C81 0.055(5) 0.048(4) 0.077(6) 0.028(4) 0.037(4) 0.028(4)
C82 0.045(4) 0.057(5) 0.062(5) 0.014(4) 0.022(4) 0.020(4)
C83 0.037(4) 0.065(5) 0.044(4) 0.018(4) 0.014(3) 0.012(4)
C84 0.030(4) 0.051(4) 0.048(4) 0.019(4) 0.013(3) 0.011(3)
C85 0.043(4) 0.051(4) 0.046(4) 0.016(4) 0.016(4) 0.023(4)
C86 0.034(4) 0.053(4) 0.035(4) 0.007(3) 0.012(3) 0.000(3)
C87 0.030(4) 0.040(4) 0.033(4) 0.007(3) 0.007(3) -0.007(3)
C88 0.041(4) 0.040(4) 0.033(4) 0.000(3) 0.018(3) -0.001(3)
C89 0.045(4) 0.030(3) 0.029(3) 0.006(3) 0.014(3) -0.003(3)
C90 0.040(4) 0.031(3) 0.029(4) -0.001(3) 0.009(3) 0.000(3)
C91 0.043(4) 0.027(3) 0.033(4) 0.004(3) 0.012(3) -0.004(3)
C92 0.033(4) 0.027(3) 0.025(3) 0.005(3) 0.001(3) -0.007(3)
C93 0.044(4) 0.027(3) 0.031(4) 0.000(3) 0.011(3) 0.005(3)
C94 0.038(4) 0.025(3) 0.020(3) -0.001(2) 0.008(3) 0.007(3)
C95 0.047(4) 0.029(3) 0.025(3) -0.002(3) 0.009(3) 0.014(3)
C96 0.040(4) 0.045(4) 0.023(3) 0.001(3) 0.010(3) 0.018(3)
C97 0.037(4) 0.036(4) 0.020(3) -0.006(3) 0.009(3) 0.007(3)
C98 0.034(4) 0.030(3) 0.019(3) -0.003(2) 0.008(3) 0.005(3)
C99 0.035(4) 0.038(4) 0.018(3) 0.000(3) 0.010(3) 0.010(3)
C100 0.034(4) 0.037(4) 0.036(4) 0.008(3) 0.013(3) 0.004(3)

loop_
_atom_type_symbol
_atom_type_description
_atom_type_scat_dispersion_real
_atom_type_scat_dispersion_imag
_atom_type_scat_source
C C 0.0033 0.0016 'International Tables Vol C Tables 4.2.6.8 and 6.1.1.4'
H H 0.0000 0.0000 'International Tables Vol C Tables 4.2.6.8 and 6.1.1.4'
N N 0.0061 0.0033 'International Tables Vol C Tables 4.2.6.8 and 6.1.1.4'
O O 0.0106 0.0060 'International Tables Vol C Tables 4.2.6.8 and 6.1.1.4'
S S 0.1246 0.1234 'International Tables Vol C Tables 4.2.6.8 and 6.1.1.4'
Ni Ni 0.3393 1.1124 'International Tables Vol C Tables 4.2.6.8 and 6.1.1.4'

loop_
_geom_angle_atom_site_label_1
_geom_angle_atom_site_label_2
_geom_angle_atom_site_label_3
_geom_angle
N1 Ni1 N6 94.8(2)
N1 Ni1 N3 91.4(2)
N6 Ni1 N3 170.2(2)
N1 Ni1 N2 80.0(3)
N6 Ni1 N2 95.4(3)
N3 Ni1 N2 93.1(2)
N1 Ni1 N5 96.3(3)
N6 Ni1 N5 79.4(3)
N3 Ni1 N5 92.4(3)
N2 Ni1 N5 173.5(2)
N1 Ni1 N4 169.7(2)
N6 Ni1 N4 94.3(3)
N3 Ni1 N4 80.3(3)
N2 Ni1 N4 94.3(3)
N5 Ni1 N4 90.1(2)
O2 S1 O1 114.7(6)
O2 S1 O3 110.4(6)
O1 S1 O3 109.7(8)
O2 S1 C73 108.1(4)
O1 S1 C73 107.9(4)
O3 S1 C73 105.6(4)
C1 N1 C12 116.9(6)
C1 N1 Ni1 129.7(6)
C12 N1 Ni1 113.3(5)
N1 C1 C2 125.0(9)
N8 Ni2 N9 97.0(2)
N8 Ni2 N7 79.6(2)
N9 Ni2 N7 91.6(2)
N8 Ni2 N11 93.0(2)
N9 Ni2 N11 167.7(2)
N7 Ni2 N11 97.2(2)
N8 Ni2 N10 93.9(2)
N9 Ni2 N10 79.7(3)
N7 Ni2 N10 168.5(2)
N11 Ni2 N10 92.6(2)
N8 Ni2 N12 169.3(2)
N9 Ni2 N12 92.0(2)
N7 Ni2 N12 94.4(2)
N11 Ni2 N12 78.9(2)
N10 Ni2 N12 93.3(2)
O6 S2 O4 112.4(4)
O6 S2 O5 111.7(4)
O4 S2 O5 112.8(4)
O6 S2 C82 106.0(4)
O4 S2 C82 106.1(4)
O5 S2 C82 107.2(4)
C10 N2 C11 118.7(7)
C10 N2 Ni1 129.5(5)
C11 N2 Ni1 111.9(6)
C3 C2 C1 115.6(10)
O7 S3 O9 112.1(4)
O7 S3 O8 112.7(4)
O9 S3 O8 112.9(4)
O7 S3 C89 105.4(3)
O9 S3 C89 107.5(3)
O8 S3 C89 105.6(3)
C13 N3 C24 118.1(7)
C13 N3 Ni1 129.8(5)
C24 N3 Ni1 112.1(6)
C2 C3 C4 122.1(9)
O10 S4 O11 115.1(4)
O10 S4 O12 111.3(4)
O11 S4 O12 111.6(3)
O10 S4 C96 107.4(3)
O11 S4 C96 105.3(3)
O12 S4 C96 105.4(3)
C22 N4 C23 120.6(7)
C22 N4 Ni1 128.0(6)
C23 N4 Ni1 111.3(6)
C12 C4 C3 116.8(9)
C12 C4 C5 120.7(11)
C3 C4 C5 122.4(10)
C25 N5 C36 117.1(7)
C25 N5 Ni1 130.4(6)
C36 N5 Ni1 112.3(6)
C6 C5 C4 119.7(10)
C34 N6 C35 119.7(7)
C34 N6 Ni1 127.1(5)
C35 N6 Ni1 113.1(6)
C5 C6 C7 122.8(11)
C37 N7 C48 117.2(5)
C37 N7 Ni2 129.0(5)
C48 N7 Ni2 113.3(4)
C11 C7 C8 117.5(8)
C11 C7 C6 115.5(11)
C8 C7 C6 127.0(10)
C46 N8 C47 117.5(6)
C46 N8 Ni2 129.6(5)
C47 N8 Ni2 112.7(4)
C9 C8 C7 120.6(9)
C49 N9 C60 118.0(7)
C49 N9 Ni2 128.6(5)
C60 N9 Ni2 113.0(5)
C8 C9 C10 121.2(10)
C58 N10 C59 119.5(7)
C58 N10 Ni2 129.2(6)
C59 N10 Ni2 111.2(5)
N2 C10 C9 121.3(9)
C72 N11 C61 118.2(6)
C72 N11 Ni2 113.1(5)
C61 N11 Ni2 128.2(5)
N2 C11 C12 117.7(7)
N2 C11 C7 120.6(9)
C12 C11 C7 121.7(8)
C70 N12 C71 119.5(6)
C70 N12 Ni2 128.3(5)
C71 N12 Ni2 112.2(4)
C4 C12 N1 123.5(9)
C4 C12 C11 119.6(8)
N1 C12 C11 117.0(6)
N3 C13 C14 121.9(8)
C15 C14 C13 120.3(10)
C14 C15 C16 119.2(10)
C15 C16 C24 117.8(8)
C15 C16 C17 125.5(10)
C24 C16 C17 116.5(10)
C18 C17 C16 124.0(10)
C17 C18 C19 121.7(9)
C20 C19 C18 125.0(8)
C20 C19 C23 117.1(9)
C18 C19 C23 117.9(10)
C21 C20 C19 119.9(8)
C20 C21 C22 120.2(11)
N4 C22 C21 120.5(9)
N4 C23 C19 121.6(10)
N4 C23 C24 118.8(6)
C19 C23 C24 119.4(8)
N3 C24 C16 122.7(9)
N3 C24 C23 116.9(7)
C16 C24 C23 120.4(7)
N5 C25 C26 123.6(9)
C27 C26 C25 118.7(10)
C26 C27 C28 121.8(9)
C29 C28 C36 121.7(10)
C29 C28 C27 124.1(10)
C36 C28 C27 114.3(9)
C30 C29 C28 120.3(10)
C29 C30 C31 122.7(10)
C35 C31 C32 116.0(9)
C35 C31 C30 118.2(10)
C32 C31 C30 125.8(9)
C33 C32 C31 120.5(9)
C32 C33 C34 117.4(10)
N6 C34 C33 122.7(9)
N6 C35 C31 123.7(9)
N6 C35 C36 117.2(7)
C31 C35 C36 119.1(8)
N5 C36 C28 124.5(9)
N5 C36 C35 117.4(7)
C28 C36 C35 118.1(8)
N7 C37 C38 122.9(7)
C39 C38 C37 119.9(7)
C38 C39 C40 118.7(6)
C48 C40 C39 118.1(6)
C48 C40 C41 119.0(6)
C39 C40 C41 122.9(6)
C42 C41 C40 120.8(6)
C41 C42 C43 121.2(7)
C44 C43 C47 117.2(6)
C44 C43 C42 124.3(7)
C47 C43 C42 118.5(6)
C45 C44 C43 119.1(7)
C44 C45 C46 121.0(7)
N8 C46 C45 122.4(7)
N8 C47 C43 122.8(6)
N8 C47 C48 117.5(6)
C43 C47 C48 119.7(6)
N7 C48 C40 122.9(6)
N7 C48 C47 116.6(5)
C40 C48 C47 120.4(6)
N9 C49 C50 122.4(8)
C51 C50 C49 118.3(9)
C50 C51 C52 120.0(8)
C51 C52 C60 119.2(8)
C51 C52 C53 124.4(10)
C60 C52 C53 116.4(11)
C54 C53 C52 123.7(12)
C53 C54 C55 121.4(10)
C56 C55 C59 119.6(10)
C56 C55 C54 124.1(10)
C59 C55 C54 116.2(11)
C57 C56 C55 118.5(9)
C56 C57 C58 119.9(11)
N10 C58 C57 121.9(10)
N10 C59 C60 119.7(6)
N10 C59 C55 120.2(9)
C60 C59 C55 120.1(9)
N9 C60 C52 122.0(8)
N9 C60 C59 115.9(7)
C52 C60 C59 122.1(7)
N11 C61 C62 122.7(7)
C63 C62 C61 118.5(8)
C62 C63 C64 120.4(8)
C63 C64 C72 117.2(7)
C63 C64 C65 123.5(8)
C72 C64 C65 119.2(7)
C66 C65 C64 120.1(8)
C65 C66 C67 121.7(7)
C68 C67 C71 117.2(7)
C68 C67 C66 123.8(7)
C71 C67 C66 119.0(7)
C69 C68 C67 120.5(7)
C68 C69 C70 118.7(7)
N12 C70 C69 122.1(7)
N12 C71 C67 122.0(6)
N12 C71 C72 117.8(6)
C67 C71 C72 120.3(7)
N11 C72 C71 117.8(6)
N11 C72 C64 122.9(6)
C71 C72 C64 119.2(6)
C74 C73 C78 118.8(7)
C74 C73 S1 122.1(5)
C78 C73 S1 119.0(6)
C73 C74 C75 122.3(6)
C74 C75 C76 117.8(7)
C74 C75 C79 119.1(6)
C76 C75 C79 123.1(7)
O13 C76 C75 122.0(6)
O13 C76 C77 116.4(5)
C75 C76 C77 121.5(7)
C78 C77 C76 119.4(6)
C78 C77 C100 120.6(6)
C76 C77 C100 119.8(6)
C77 C78 C73 120.0(7)
C80 C79 C75 110.6(6)
C81 C80 C85 117.4(7)
C81 C80 C79 121.2(7)
C85 C80 C79 121.3(6)
C80 C81 C82 121.5(7)
C83 C82 C81 119.3(7)
C83 C82 S2 123.3(6)
C81 C82 S2 117.3(6)
C82 C83 C84 120.2(7)
C85 C84 C83 118.8(7)
C85 C84 C86 120.1(6)
C83 C84 C86 121.0(7)
O14 C85 C84 121.9(6)
O14 C85 C80 115.3(7)
C84 C85 C80 122.8(6)
C87 C86 C84 114.3(5)
C88 C87 C92 117.5(6)
C88 C87 C86 120.5(6)
C92 C87 C86 121.9(6)
C89 C88 C87 122.1(6)
C88 C89 C90 120.3(6)
C88 C89 S3 121.3(5)
C90 C89 S3 118.5(5)
C89 C90 C91 119.6(6)
C92 C91 C90 117.8(6)
C92 C91 C93 124.1(6)
C90 C91 C93 118.1(6)
O15 C92 C91 122.2(6)
O15 C92 C87 115.0(6)
C91 C92 C87 122.8(6)
C94 C93 C91 112.7(5)
C99 C94 C95 117.5(6)
C99 C94 C93 119.9(6)
C95 C94 C93 122.5(6)
C96 C95 C94 120.6(6)
C95 C96 C97 120.3(6)
C95 C96 S4 121.8(5)
C97 C96 S4 117.9(5)
C98 C97 C96 120.7(6)
C97 C98 C99 118.3(6)
C97 C98 C100 120.7(6)
C99 C98 C100 120.9(6)
O16 C99 C94 115.6(5)
O16 C99 C98 122.0(6)
C94 C99 C98 122.4(6)
C98 C100 C77 113.5(5)

loop_
_geom_bond_atom_site_label_1
_geom_bond_atom_site_label_2
_geom_bond_distance
Ni1 N1 2.053(5)
Ni1 N6 2.092(6)
Ni1 N3 2.097(7)
Ni1 N2 2.101(7)
Ni1 N5 2.102(6)
Ni1 N4 2.104(6)
S1 O2 1.385(7)
S1 O1 1.415(10)
S1 O3 1.449(8)
S1 C73 1.766(8)
N1 C1 1.288(11)
N1 C12 1.377(10)
C1 C2 1.426(12)
Ni2 N8 2.075(6)
Ni2 N9 2.078(6)
Ni2 N7 2.087(5)
Ni2 N11 2.093(6)
Ni2 N10 2.096(5)
Ni2 N12 2.108(5)
S2 O6 1.442(7)
S2 O4 1.449(6)
S2 O5 1.451(6)
S2 C82 1.764(7)
N2 C10 1.341(11)
N2 C11 1.365(9)
C2 C3 1.345(15)
S3 O7 1.437(6)
S3 O9 1.463(6)
S3 O8 1.464(6)
S3 C89 1.768(7)
N3 C13 1.302(10)
N3 C24 1.374(9)
C3 C4 1.401(15)
S4 O10 1.428(6)
S4 O11 1.467(6)
S4 O12 1.479(6)
S4 C96 1.771(6)
N4 C22 1.313(11)
N4 C23 1.362(11)
C4 C12 1.357(10)
C4 C5 1.432(16)
N5 C25 1.321(11)
N5 C36 1.348(10)
C5 C6 1.325(16)
N6 C34 1.304(11)
N6 C35 1.337(10)
C6 C7 1.454(15)
N7 C37 1.343(8)
N7 C48 1.351(8)
C7 C11 1.413(11)
C7 C8 1.414(15)
N8 C46 1.323(8)
N8 C47 1.366(8)
C8 C9 1.288(15)
N9 C49 1.344(10)
N9 C60 1.361(9)
C9 C10 1.398(12)
N10 C58 1.311(10)
N10 C59 1.341(10)
N11 C72 1.331(8)
N11 C61 1.343(9)
C11 C12 1.411(12)
N12 C70 1.312(9)
N12 C71 1.344(9)
O13 C76 1.379(8)
C13 C14 1.407(12)
O14 C85 1.361(8)
C14 C15 1.356(13)
O15 C92 1.392(7)
C15 C16 1.381(15)
O16 C99 1.367(7)
C16 C24 1.393(12)
C16 C17 1.447(14)
C17 C18 1.280(16)
C18 C19 1.418(15)
C19 C20 1.411(15)
C19 C23 1.424(10)
C20 C21 1.353(15)
C21 C22 1.434(11)
C23 C24 1.429(13)
C25 C26 1.393(12)
C26 C27 1.332(15)
C27 C28 1.419(15)
C28 C29 1.384(14)
C28 C36 1.412(11)
C29 C30 1.313(15)
C30 C31 1.451(14)
C31 C35 1.399(11)
C31 C32 1.416(14)
C32 C33 1.386(14)
C33 C34 1.423(12)
C35 C36 1.449(12)
C37 C38 1.379(9)
C38 C39 1.367(10)
C39 C40 1.396(10)
C40 C48 1.395(9)
C40 C41 1.432(10)
C41 C42 1.364(10)
C42 C43 1.428(10)
C43 C44 1.401(10)
C43 C47 1.418(9)
C44 C45 1.343(10)
C45 C46 1.400(10)
C47 C48 1.427(9)
C49 C50 1.415(11)
C50 C51 1.366(13)
C51 C52 1.377(13)
C52 C60 1.390(12)
C52 C53 1.461(14)
C53 C54 1.286(17)
C54 C55 1.483(17)
C55 C56 1.376(16)
C55 C59 1.432(11)
C56 C57 1.340(16)
C57 C58 1.425(12)
C59 C60 1.415(12)
C61 C62 1.407(11)
C62 C63 1.364(11)
C63 C64 1.390(10)
C64 C72 1.423(10)
C64 C65 1.469(11)
C65 C66 1.340(11)
C66 C67 1.439(11)
C67 C68 1.397(10)
C67 C71 1.422(10)
C68 C69 1.349(11)
C69 C70 1.427(10)
C71 C72 1.421(10)
C73 C74 1.364(11)
C73 C78 1.433(9)
C74 C75 1.374(11)
C75 C76 1.388(9)
C75 C79 1.533(10)
C76 C77 1.404(10)
C77 C78 1.346(9)
C77 C100 1.542(8)
C79 C80 1.490(10)
C80 C81 1.373(10)
C80 C85 1.398(10)
C81 C82 1.429(11)
C82 C83 1.385(11)
C83 C84 1.395(10)
C84 C85 1.394(10)
C84 C86 1.513(10)
C86 C87 1.511(10)
C87 C88 1.378(9)
C87 C92 1.400(9)
C88 C89 1.374(10)
C89 C90 1.402(9)
C90 C91 1.414(9)
C91 C92 1.394(9)
C91 C93 1.519(9)
C93 C94 1.506(9)
C94 C99 1.393(9)
C94 C95 1.405(9)
C95 C96 1.387(9)
C96 C97 1.392(9)
C97 C98 1.379(9)
C98 C99 1.404(9)
C98 C100 1.519(9)
